data_4023511
loop_
_publ_author_name
'Yoshihiro Matano'
'Tooru Miyajima'
'Noriaki Ochi'
'Yoshihide Nakao'
'Shigeyoshi Sakaki'
'Hiroshi Imahori'

_publ_section_title
;
 Synthesis of Thiophene-Containing Hybrid Calixphyrins
 of the 5,10-Porphodimethene Type
;
_journal_name_full 'Journal of Organic Chemistry'
_journal_page_first 5139
_journal_page_last 5142
_journal_paper_doi 10.1021/jo800532n
_journal_volume 73
_journal_year 2008
_chemical_formula_moiety 'C39 H36 N2 S2'
_chemical_formula_sum 'C39 H36 N2 S2'
_chemical_formula_weight 596.82
_chemical_name_systematic
; 
 ? 
;
_space_group_IT_number 14
_symmetry_cell_setting monoclinic
_symmetry_Int_Tables_number 14
_symmetry_space_group_name_Hall '-P 2yn'
_symmetry_space_group_name_H-M 'P 1 21/n 1'
_atom_sites_solution_hydrogens geom
_atom_sites_solution_primary direct
_atom_sites_solution_secondary difmap
_audit_creation_method SHELXL-97
_cell_angle_alpha 90.00
_cell_angle_beta 98.518(5)
_cell_angle_gamma 90.00
_cell_formula_units_Z 4
_cell_length_a 16.836(7)
_cell_length_b 9.804(4)
_cell_length_c 18.711(7)
_cell_measurement_reflns_used 8136
_cell_measurement_temperature 123(2)
_cell_measurement_theta_max 27.5
_cell_measurement_theta_min 3.0
_cell_volume 3055(2)
_computing_cell_refinement CrystalClear
_computing_data_collection CrystalClear
_computing_data_reduction CrystalStructure
_computing_publication_material 'CrystalStructure 3.8'
_computing_structure_refinement 'SHELXL-97 (Sheldrick, 1997)'
_computing_structure_solution SIR92
_diffrn_ambient_temperature 123(2)
_diffrn_detector_area_resol_mean 7.31
_diffrn_measured_fraction_theta_full 0.996
_diffrn_measured_fraction_theta_max 0.996
_diffrn_measurement_device_type 'Rigaku Saturn'
_diffrn_measurement_method \w
_diffrn_radiation_monochromator graphite
_diffrn_radiation_source 'fine-focus sealed tube'
_diffrn_radiation_type MoK\a
_diffrn_radiation_wavelength 0.71070
_diffrn_reflns_av_R_equivalents 0.0518
_diffrn_reflns_av_sigmaI/netI 0.0583
_diffrn_reflns_limit_h_max 17
_diffrn_reflns_limit_h_min -21
_diffrn_reflns_limit_k_max 12
_diffrn_reflns_limit_k_min -11
_diffrn_reflns_limit_l_max 24
_diffrn_reflns_limit_l_min -24
_diffrn_reflns_number 24172
_diffrn_reflns_theta_full 27.48
_diffrn_reflns_theta_max 27.48
_diffrn_reflns_theta_min 3.03
_exptl_absorpt_coefficient_mu 0.206
_exptl_absorpt_correction_T_max 0.9837
_exptl_absorpt_correction_T_min 0.9407
_exptl_absorpt_correction_type multi-scan
_exptl_absorpt_process_details 'Jacobson, R. (1998) Private communication'
_exptl_crystal_colour red
_exptl_crystal_density_diffrn 1.298
_exptl_crystal_density_method 'not measured'
_exptl_crystal_description platelet
_exptl_crystal_F_000 1264
_exptl_crystal_size_max 0.30
_exptl_crystal_size_mid 0.20
_exptl_crystal_size_min 0.08
_refine_diff_density_max 0.259
_refine_diff_density_min -0.373
_refine_diff_density_rms 0.055
_refine_ls_extinction_method none
_refine_ls_goodness_of_fit_ref 1.025
_refine_ls_hydrogen_treatment refall
_refine_ls_matrix_type full
_refine_ls_number_parameters 389
_refine_ls_number_reflns 6990
_refine_ls_number_restraints 0
_refine_ls_restrained_S_all 1.025
_refine_ls_R_factor_all 0.0939
_refine_ls_R_factor_gt 0.0728
_refine_ls_shift/su_max 0.000
_refine_ls_shift/su_mean 0.000
_refine_ls_structure_factor_coef Fsqd
_refine_ls_weighting_details 'calc w=1/[\s^2^(Fo^2^)+(0.0200P)^2^+5.0000P] where P=(Fo^2^+2Fc^2^)/3'
_refine_ls_weighting_scheme calc
_refine_ls_wR_factor_gt 0.1229
_refine_ls_wR_factor_ref 0.1333
_reflns_number_gt 5610
_reflns_number_total 6990
_reflns_threshold_expression >2sigma(I)
_cod_data_source_file jo800532n-File002.cif
_cod_data_source_block shelxl
_cod_database_code 4023511

loop_
_symmetry_equiv_pos_as_xyz
'x, y, z'
'-x+1/2, y+1/2, -z+1/2'
'-x, -y, -z'
'x-1/2, -y-1/2, z-1/2'

loop_
_atom_site_label
_atom_site_type_symbol
_atom_site_fract_x
_atom_site_fract_y
_atom_site_fract_z
_atom_site_U_iso_or_equiv
_atom_site_adp_type
_atom_site_occupancy
_atom_site_symmetry_multiplicity
_atom_site_calc_flag
_atom_site_refinement_flags
_atom_site_disorder_assembly
_atom_site_disorder_group
S1 S 0.67309(4) 0.73542(7) 0.71572(4) 0.03386(18) Uani 1 1 d . . .
S2 S 0.61996(4) 1.01291(7) 0.89898(4) 0.03316(17) Uani 1 1 d . . .
N1 N 0.49298(13) 0.8905(2) 0.78830(13) 0.0329(5) Uani 1 1 d . . .
H35 H 0.5453 0.9034 0.7961 0.039 Uiso 1 1 d . . .
N2 N 0.78469(13) 0.9254(2) 0.88434(13) 0.0325(5) Uani 1 1 d . . .
H36 H 0.7376 0.9348 0.8574 0.039 Uiso 1 1 d . . .
C1 C 0.58652(17) 0.6783(3) 0.74674(16) 0.0325(6) Uani 1 1 d . . .
C2 C 0.60674(17) 0.6320(3) 0.81557(16) 0.0318(6) Uani 1 1 d . . .
C3 C 0.55999(18) 0.5769(3) 0.87250(16) 0.0382(7) Uani 1 1 d . . .
H1 H 0.5478 0.4787 0.8651 0.046 Uiso 1 1 calc R . .
H2 H 0.5093 0.6278 0.8730 0.046 Uiso 1 1 calc R . .
C4 C 0.61956(17) 0.6017(3) 0.94208(16) 0.0384(7) Uani 1 1 d . . .
H3 H 0.6125 0.5322 0.9790 0.046 Uiso 1 1 calc R . .
H4 H 0.6112 0.6932 0.9621 0.046 Uiso 1 1 calc R . .
C5 C 0.70424(17) 0.5909(3) 0.91983(16) 0.0371(7) Uani 1 1 d . . .
H5 H 0.7434 0.6495 0.9504 0.045 Uiso 1 1 calc R . .
H6 H 0.7239 0.4956 0.9225 0.045 Uiso 1 1 calc R . .
C6 C 0.68921(16) 0.6409(3) 0.84351(15) 0.0312(6) Uani 1 1 d . . .
C7 C 0.73506(16) 0.6975(3) 0.79621(15) 0.0304(6) Uani 1 1 d . . .
C8 C 0.50260(17) 0.6943(3) 0.70425(15) 0.0327(6) Uani 1 1 d . . .
C9 C 0.50504(18) 0.7554(3) 0.62897(15) 0.0367(7) Uani 1 1 d . . .
H7 H 0.4502 0.7651 0.6034 0.044 Uiso 1 1 calc R . .
H8 H 0.5356 0.6949 0.6014 0.044 Uiso 1 1 calc R . .
H9 H 0.5309 0.8451 0.6340 0.044 Uiso 1 1 calc R . .
C10 C 0.46065(18) 0.5556(3) 0.69462(17) 0.0406(7) Uani 1 1 d . . .
H10 H 0.4567 0.5164 0.7422 0.049 Uiso 1 1 calc R . .
H11 H 0.4917 0.4942 0.6680 0.049 Uiso 1 1 calc R . .
H12 H 0.4067 0.5672 0.6675 0.049 Uiso 1 1 calc R . .
C11 C 0.45558(17) 0.7882(3) 0.74612(15) 0.0315(6) Uani 1 1 d . . .
C12 C 0.37471(17) 0.8023(3) 0.74785(16) 0.0386(7) Uani 1 1 d . . .
H13 H 0.3335 0.7448 0.7243 0.046 Uiso 1 1 calc R . .
C13 C 0.36367(18) 0.9171(3) 0.79065(16) 0.0384(7) Uani 1 1 d . . .
H14 H 0.3134 0.9516 0.7998 0.046 Uiso 1 1 calc R . .
C14 C 0.43789(17) 0.9712(3) 0.81715(15) 0.0315(6) Uani 1 1 d . . .
C15 C 0.45853(16) 1.0840(3) 0.86577(15) 0.0300(6) Uani 1 1 d . . .
C16 C 0.53287(16) 1.1130(3) 0.90275(15) 0.0310(6) Uani 1 1 d . . .
C17 C 0.55568(17) 1.2235(3) 0.95185(15) 0.0331(6) Uani 1 1 d . . .
H15 H 0.5177 1.2873 0.9646 0.040 Uiso 1 1 calc R . .
C18 C 0.63434(17) 1.2307(3) 0.97865(15) 0.0331(6) Uani 1 1 d . . .
H16 H 0.6557 1.3001 1.0115 0.040 Uiso 1 1 calc R . .
C19 C 0.68372(17) 1.1260(3) 0.95404(15) 0.0314(6) Uani 1 1 d . . .
C20 C 0.76532(16) 1.1110(3) 0.97128(15) 0.0304(6) Uani 1 1 d . . .
C21 C 0.81218(16) 1.0063(3) 0.94339(15) 0.0310(6) Uani 1 1 d . . .
C22 C 0.88856(17) 0.9584(3) 0.96973(16) 0.0346(6) Uani 1 1 d . . .
H17 H 0.9235 0.9943 1.0099 0.041 Uiso 1 1 calc R . .
C23 C 0.90524(17) 0.8472(3) 0.92647(17) 0.0371(7) Uani 1 1 d . . .
H18 H 0.9530 0.7941 0.9329 0.044 Uiso 1 1 calc R . .
C24 C 0.84024(17) 0.8291(3) 0.87337(16) 0.0320(6) Uani 1 1 d . . .
C25 C 0.82428(17) 0.7332(3) 0.80914(16) 0.0328(6) Uani 1 1 d . . .
C26 C 0.84985(19) 0.8029(3) 0.74299(17) 0.0433(8) Uani 1 1 d . . .
H19 H 0.8200 0.8884 0.7333 0.052 Uiso 1 1 calc R . .
H20 H 0.8384 0.7426 0.7010 0.052 Uiso 1 1 calc R . .
H21 H 0.9075 0.8225 0.7523 0.052 Uiso 1 1 calc R . .
C27 C 0.87381(18) 0.6031(3) 0.82594(19) 0.0433(8) Uani 1 1 d . . .
H22 H 0.9310 0.6264 0.8356 0.052 Uiso 1 1 calc R . .
H23 H 0.8642 0.5411 0.7845 0.052 Uiso 1 1 calc R . .
H24 H 0.8579 0.5584 0.8685 0.052 Uiso 1 1 calc R . .
C28 C 0.39100(16) 1.1774(3) 0.87547(15) 0.0313(6) Uani 1 1 d . . .
C29 C 0.38816(18) 1.3084(3) 0.84708(16) 0.0371(7) Uani 1 1 d . . .
H25 H 0.4293 1.3382 0.8211 0.044 Uiso 1 1 calc R . .
C30 C 0.3259(2) 1.3964(3) 0.85621(17) 0.0450(8) Uani 1 1 d . . .
H26 H 0.3251 1.4865 0.8373 0.054 Uiso 1 1 calc R . .
C31 C 0.26526(19) 1.3527(4) 0.89279(19) 0.0499(9) Uani 1 1 d . . .
H27 H 0.2223 1.4123 0.8989 0.060 Uiso 1 1 calc R . .
C32 C 0.26708(19) 1.2222(4) 0.92050(18) 0.0472(8) Uani 1 1 d . . .
H28 H 0.2252 1.1919 0.9455 0.057 Uiso 1 1 calc R . .
C33 C 0.32968(17) 1.1354(3) 0.91201(16) 0.0375(7) Uani 1 1 d . . .
H29 H 0.3306 1.0459 0.9315 0.045 Uiso 1 1 calc R . .
C34 C 0.81008(16) 1.2072(3) 1.02451(15) 0.0307(6) Uani 1 1 d . . .
C35 C 0.85776(18) 1.3093(3) 1.00218(18) 0.0403(7) Uani 1 1 d . . .
H30 H 0.8623 1.3177 0.9524 0.048 Uiso 1 1 calc R . .
C36 C 0.89900(18) 1.3993(3) 1.05163(19) 0.0456(8) Uani 1 1 d . . .
H31 H 0.9313 1.4690 1.0354 0.055 Uiso 1 1 calc R . .
C37 C 0.89337(18) 1.3881(3) 1.12389(18) 0.0432(8) Uani 1 1 d . . .
H32 H 0.9216 1.4498 1.1576 0.052 Uiso 1 1 calc R . .
C38 C 0.8471(2) 1.2880(3) 1.14694(18) 0.0520(9) Uani 1 1 d . . .
H33 H 0.8430 1.2798 1.1969 0.062 Uiso 1 1 calc R . .
C39 C 0.8056(2) 1.1978(3) 1.09728(18) 0.0491(9) Uani 1 1 d . . .
H34 H 0.7736 1.1282 1.1140 0.059 Uiso 1 1 calc R . .

loop_
_atom_site_aniso_label
_atom_site_aniso_U_11
_atom_site_aniso_U_22
_atom_site_aniso_U_33
_atom_site_aniso_U_23
_atom_site_aniso_U_13
_atom_site_aniso_U_12
S1 0.0383(4) 0.0286(4) 0.0338(4) 0.0013(3) 0.0027(3) -0.0006(3)
S2 0.0316(4) 0.0279(4) 0.0378(4) -0.0037(3) -0.0018(3) 0.0014(3)
N1 0.0302(13) 0.0296(12) 0.0371(14) -0.0012(10) -0.0005(10) -0.0020(10)
N2 0.0297(12) 0.0275(12) 0.0382(14) -0.0031(10) -0.0020(10) 0.0031(10)
C1 0.0376(16) 0.0236(13) 0.0354(16) 0.0003(11) 0.0026(12) -0.0011(12)
C2 0.0346(15) 0.0224(13) 0.0379(16) -0.0016(11) 0.0034(12) -0.0037(11)
C3 0.0429(18) 0.0355(16) 0.0346(16) 0.0034(13) 0.0001(13) -0.0064(13)
C4 0.0392(17) 0.0380(16) 0.0380(17) 0.0033(13) 0.0057(13) -0.0010(13)
C5 0.0405(17) 0.0355(16) 0.0335(16) 0.0023(13) -0.0010(13) -0.0004(13)
C6 0.0334(15) 0.0241(13) 0.0344(15) -0.0036(11) -0.0009(12) 0.0025(11)
C7 0.0333(15) 0.0229(13) 0.0340(15) -0.0038(11) 0.0022(12) 0.0011(11)
C8 0.0366(16) 0.0251(14) 0.0339(16) -0.0011(12) -0.0028(12) 0.0010(12)
C9 0.0388(17) 0.0375(16) 0.0327(16) -0.0012(13) 0.0016(13) -0.0003(13)
C10 0.0421(18) 0.0333(16) 0.0436(18) -0.0042(13) -0.0033(14) -0.0056(13)
C11 0.0359(16) 0.0270(14) 0.0296(15) 0.0011(11) -0.0018(12) -0.0011(12)
C12 0.0330(16) 0.0408(17) 0.0403(17) -0.0031(14) -0.0003(13) -0.0054(13)
C13 0.0312(16) 0.0475(18) 0.0354(16) -0.0013(14) 0.0018(12) 0.0002(13)
C14 0.0336(15) 0.0312(14) 0.0293(15) 0.0026(12) 0.0030(11) 0.0025(12)
C15 0.0331(15) 0.0281(14) 0.0286(14) 0.0022(11) 0.0039(11) -0.0015(12)
C16 0.0330(15) 0.0295(14) 0.0303(15) 0.0019(11) 0.0038(11) 0.0015(12)
C17 0.0346(16) 0.0311(15) 0.0330(15) -0.0001(12) 0.0029(12) 0.0021(12)
C18 0.0386(16) 0.0280(14) 0.0317(15) -0.0025(12) 0.0017(12) 0.0010(12)
C19 0.0369(16) 0.0259(14) 0.0302(15) 0.0009(11) 0.0006(12) -0.0006(12)
C20 0.0340(15) 0.0250(13) 0.0314(15) 0.0016(11) 0.0026(12) -0.0004(11)
C21 0.0326(15) 0.0262(14) 0.0331(15) -0.0004(11) 0.0017(12) -0.0013(11)
C22 0.0328(16) 0.0322(15) 0.0361(16) -0.0019(12) -0.0031(12) -0.0018(12)
C23 0.0331(16) 0.0319(15) 0.0445(18) -0.0025(13) -0.0001(13) 0.0034(12)
C24 0.0339(15) 0.0238(13) 0.0386(16) 0.0005(12) 0.0067(12) -0.0002(11)
C25 0.0319(15) 0.0255(14) 0.0409(17) -0.0047(12) 0.0050(12) -0.0003(12)
C26 0.0440(18) 0.0394(17) 0.048(2) -0.0062(15) 0.0120(15) -0.0087(14)
C27 0.0392(18) 0.0326(16) 0.056(2) -0.0067(15) 0.0008(15) 0.0048(13)
C28 0.0288(15) 0.0337(15) 0.0302(15) -0.0019(12) 0.0006(11) 0.0006(12)
C29 0.0361(16) 0.0358(16) 0.0380(17) 0.0007(13) 0.0014(13) 0.0007(13)
C30 0.052(2) 0.0394(17) 0.0402(18) 0.0015(14) -0.0057(15) 0.0105(15)
C31 0.0349(18) 0.062(2) 0.049(2) -0.0137(17) -0.0045(15) 0.0155(16)
C32 0.0336(17) 0.067(2) 0.0420(19) -0.0099(17) 0.0082(14) -0.0020(16)
C33 0.0370(17) 0.0419(17) 0.0329(16) -0.0030(13) 0.0025(12) -0.0013(14)
C34 0.0294(15) 0.0268(14) 0.0344(15) -0.0018(11) -0.0004(11) 0.0027(11)
C35 0.0410(18) 0.0387(17) 0.0426(18) -0.0098(14) 0.0110(14) -0.0051(14)
C36 0.0362(17) 0.0428(18) 0.061(2) -0.0163(16) 0.0161(15) -0.0087(14)
C37 0.0382(17) 0.0380(17) 0.050(2) -0.0150(15) -0.0049(14) 0.0065(14)
C38 0.074(2) 0.046(2) 0.0305(17) -0.0035(14) -0.0087(16) -0.0034(18)
C39 0.067(2) 0.0407(18) 0.0369(18) 0.0021(14) -0.0007(16) -0.0168(16)

loop_
_atom_type_symbol
_atom_type_description
_atom_type_scat_dispersion_real
_atom_type_scat_dispersion_imag
_atom_type_scat_source
C C 0.0033 0.0016 'International Tables Vol C Tables 4.2.6.8 and 6.1.1.4'
H H 0.0000 0.0000 'International Tables Vol C Tables 4.2.6.8 and 6.1.1.4'
N N 0.0061 0.0033 'International Tables Vol C Tables 4.2.6.8 and 6.1.1.4'
S S 0.1246 0.1234 'International Tables Vol C Tables 4.2.6.8 and 6.1.1.4'

loop_
_geom_angle_atom_site_label_1
_geom_angle_atom_site_label_2
_geom_angle_atom_site_label_3
_geom_angle
_geom_angle_site_symmetry_1
_geom_angle_site_symmetry_3
_geom_angle_publ_flag
C1 S1 C7 93.84(14) . . ?
C19 S2 C16 93.67(14) . . ?
C11 N1 C14 111.4(2) . . ?
C24 N2 C21 111.1(2) . . ?
C2 C1 C8 127.7(3) . . ?
C2 C1 S1 108.6(2) . . ?
C8 C1 S1 123.4(2) . . ?
C1 C2 C6 115.1(3) . . ?
C1 C2 C3 134.5(3) . . ?
C6 C2 C3 110.3(3) . . ?
C2 C3 C4 101.4(2) . . ?
C3 C4 C5 105.8(2) . . ?
C6 C5 C4 101.7(2) . . ?
C7 C6 C2 113.7(3) . . ?
C7 C6 C5 135.7(3) . . ?
C2 C6 C5 110.6(3) . . ?
C6 C7 C25 128.6(3) . . ?
C6 C7 S1 108.8(2) . . ?
C25 C7 S1 122.5(2) . . ?
C11 C8 C1 108.0(2) . . ?
C11 C8 C10 109.6(2) . . ?
C1 C8 C10 110.2(2) . . ?
C11 C8 C9 109.0(2) . . ?
C1 C8 C9 111.7(2) . . ?
C10 C8 C9 108.2(2) . . ?
N1 C11 C12 106.6(3) . . ?
N1 C11 C8 121.0(2) . . ?
C12 C11 C8 132.3(3) . . ?
C11 C12 C13 108.0(3) . . ?
C14 C13 C12 108.8(3) . . ?
C13 C14 N1 105.3(2) . . ?
C13 C14 C15 130.0(3) . . ?
N1 C14 C15 124.8(3) . . ?
C16 C15 C14 126.6(3) . . ?
C16 C15 C28 117.9(2) . . ?
C14 C15 C28 115.5(2) . . ?
C15 C16 C17 128.2(3) . . ?
C15 C16 S2 124.4(2) . . ?
C17 C16 S2 107.4(2) . . ?
C18 C17 C16 115.7(3) . . ?
C17 C18 C19 115.2(3) . . ?
C20 C19 C18 127.4(3) . . ?
C20 C19 S2 124.8(2) . . ?
C18 C19 S2 107.7(2) . . ?
C19 C20 C21 125.1(3) . . ?
C19 C20 C34 118.6(2) . . ?
C21 C20 C34 116.3(2) . . ?
N2 C21 C22 105.8(2) . . ?
N2 C21 C20 124.2(2) . . ?
C22 C21 C20 129.9(3) . . ?
C21 C22 C23 108.1(3) . . ?
C24 C23 C22 108.0(3) . . ?
N2 C24 C23 107.0(3) . . ?
N2 C24 C25 120.1(2) . . ?
C23 C24 C25 132.8(3) . . ?
C24 C25 C7 108.8(2) . . ?
C24 C25 C26 109.0(2) . . ?
C7 C25 C26 111.2(2) . . ?
C24 C25 C27 109.0(2) . . ?
C7 C25 C27 109.5(2) . . ?
C26 C25 C27 109.2(3) . . ?
C33 C28 C29 118.6(3) . . ?
C33 C28 C15 121.1(3) . . ?
C29 C28 C15 120.3(3) . . ?
C30 C29 C28 120.8(3) . . ?
C31 C30 C29 119.7(3) . . ?
C32 C31 C30 119.9(3) . . ?
C31 C32 C33 120.2(3) . . ?
C32 C33 C28 120.8(3) . . ?
C39 C34 C35 117.7(3) . . ?
C39 C34 C20 121.4(3) . . ?
C35 C34 C20 120.9(3) . . ?
C34 C35 C36 120.9(3) . . ?
C37 C36 C35 120.3(3) . . ?
C38 C37 C36 119.7(3) . . ?
C37 C38 C39 120.0(3) . . ?
C34 C39 C38 121.4(3) . . ?

loop_
_geom_bond_atom_site_label_1
_geom_bond_atom_site_label_2
_geom_bond_distance
_geom_bond_site_symmetry_2
_geom_bond_publ_flag
S1 C1 1.739(3) . ?
S1 C7 1.741(3) . ?
S2 C19 1.765(3) . ?
S2 C16 1.774(3) . ?
N1 C11 1.371(3) . ?
N1 C14 1.388(4) . ?
N2 C24 1.366(3) . ?
N2 C21 1.383(3) . ?
C1 C2 1.361(4) . ?
C1 C8 1.523(4) . ?
C2 C6 1.412(4) . ?
C2 C3 1.515(4) . ?
C3 C4 1.540(4) . ?
C4 C5 1.547(4) . ?
C5 C6 1.496(4) . ?
C6 C7 1.374(4) . ?
C7 C25 1.526(4) . ?
C8 C11 1.507(4) . ?
C8 C10 1.531(4) . ?
C8 C9 1.537(4) . ?
C11 C12 1.374(4) . ?
C12 C13 1.410(4) . ?
C13 C14 1.380(4) . ?
C14 C15 1.442(4) . ?
C15 C16 1.367(4) . ?
C15 C28 1.492(4) . ?
C16 C17 1.435(4) . ?
C17 C18 1.347(4) . ?
C18 C19 1.439(4) . ?
C19 C20 1.372(4) . ?
C20 C21 1.439(4) . ?
C20 C34 1.492(4) . ?
C21 C22 1.389(4) . ?
C22 C23 1.411(4) . ?
C23 C24 1.376(4) . ?
C24 C25 1.518(4) . ?
C25 C26 1.531(4) . ?
C25 C27 1.531(4) . ?
C28 C33 1.383(4) . ?
C28 C29 1.388(4) . ?
C29 C30 1.388(4) . ?
C30 C31 1.379(5) . ?
C31 C32 1.379(5) . ?
C32 C33 1.382(4) . ?
C34 C39 1.378(4) . ?
C34 C35 1.386(4) . ?
C35 C36 1.388(4) . ?
C36 C37 1.374(5) . ?
C37 C38 1.362(5) . ?
C38 C39 1.393(4) . ?
